data_1532294
loop_
_publ_author_name
'Troyanov, S.I.'
'Kosterina, E.V.'
'Kemnitz, E.'

_publ_section_title
;
 Synthesis and crystal structure of adducts of alkali metal salts and (H
 F) -(K3 (S O4) (H S O4)) * 2(H F), (Cs H2 P O3) * (H F) and Cs4 (Se O4)
 (H Se O4)2 * (H F) with F - H...O type hydrogen bonds
;
_journal_name_full 'Zhurnal Neorganicheskoi Khimii'
_journal_page_first 1496
_journal_page_last 1502
_journal_volume 46
_journal_year 2001
_chemical_formula_sum 'F2 H3 K3 O8 S2'
_chemical_name_systematic '(K3 (S O4) (H S O4)) (H F)2'
_space_group_IT_number 5
_symmetry_space_group_name_Hall 'C 2y'
_symmetry_space_group_name_H-M 'C 1 2 1'
_cell_angle_alpha 90
_cell_angle_beta 109.18
_cell_angle_gamma 90
_cell_formula_units_Z 4
_cell_length_a 20.567
_cell_length_b 6.177
_cell_length_c 8.257
_cell_volume 990.761
_citation_journal_id_ASTM ZNOKAQ
_cod_data_source_file Troyanov_ZNOKAQ_2001_93.cif
_cod_data_source_block H3F2K3O8S2
_cod_original_cell_volume 990.7606
_cod_original_formula_sum 'H3 F2 K3 O8 S2'
_cod_database_code 1532294

loop_
_symmetry_equiv_pos_as_xyz
x,y,z
-x,y,-z
x+1/2,y+1/2,z
-x+1/2,y+1/2,-z

loop_
_atom_site_label
_atom_site_type_symbol
_atom_site_fract_x
_atom_site_fract_y
_atom_site_fract_z
_atom_site_occupancy
_atom_site_U_iso_or_equiv
S1 S+6 0.59896 0.24922 0.8581 1 0.0
O4 O-2 0.67244 0.23 0.8797 1 0.0
O5 O-2 0.85372 0.0169 0.4714 1 0.0
K1 K+1 0.66142 0.97219 0.57519 1 0.0
O2 O-2 0.5571 0.1527 0.6896 1 0.0
O8 O-2 0.91979 0.8833 0.7465 1 0.0
F2 F-1 0.46926 0.8832 0.6614 1 0.0
O3 O-2 0.58228 0.1368 0.9986 1 0.0
H1 H+1 0.645 0.666 0.865 1 0.0
F1 F-1 0.66996 0.7438 0.869 1 0.0
K4 K+1 0 0.01952 0.5 1 0.0
H3 H+1 0.922 0.815 0.838 1 0.0
K2 K+1 0.72788 0.97801 0.16325 1 0.0
O1 O-2 0.57959 0.4823 0.8564 1 0.0
S2 S+6 0.84652 0.9717 0.6378 1 0.0
K3 K+1 0.5 0.75201 0 1 0.0
O7 O-2 0.79764 0.7986 0.6305 1 0.0
H2 H+1 0.503 0.979 0.68 1 0.0
O6 O-2 0.83422 0.1631 0.7227 1 0.0
